data_1514091
loop_
_publ_author_name
'Zhuravlev, Yu. N.'
'Obolonskaya, O. S.'

_publ_section_title
;
 Structure, mechanical stability and chemical bond in alkali metal oxides
;
_journal_coden_ASTM JSTCAM
_journal_issue 6
_journal_name_full
;
 Journal of Structural Chemistry (USSR) (= Zhurnal Strukturnoi Khimii)
;
_journal_page_first 1005
_journal_page_last 1013
_journal_paper_doi 10.1007/s10947-010-0157-1
_journal_volume 51
_journal_year 2010
_chemical_formula_structural 'Li O3'
_chemical_formula_sum 'Li O3'
_chemical_name_systematic 'Lithium Ozonide - Hypothetical'
_space_group_IT_number 44
_symmetry_Int_Tables_number 44
_symmetry_space_group_name_Hall 'I 2 -2'
_symmetry_space_group_name_H-M 'I m m 2'
_audit_creation_date 2011/08/01
_cell_angle_alpha 90.
_cell_angle_beta 90.
_cell_angle_gamma 90.
_cell_formula_units_Z 2
_cell_length_a 3.053
_cell_length_b 4.931
_cell_length_c 5.197
_cell_volume 78.237
_cod_data_source_file 'data_LiO3melanie180565.cif'
_cod_data_source_block /var/www/cod/tmp/uploads/1395928780.65-D290F29E9218B844.cif
_cod_original_cell_volume 78.24
_cod_original_formula_sum 'Li1 O3'
_cod_database_code 1514091

loop_
_symmetry_equiv_pos_site_id
_symmetry_equiv_pos_as_xyz
1 'x, -y, z'
2 '-x, y, z'
3 '-x, -y, z'
4 'x, y, z'
5 'x+1/2, -y+1/2, z+1/2'
6 '-x+1/2, y+1/2, z+1/2'
7 '-x+1/2, -y+1/2, z+1/2'
8 'x+1/2, y+1/2, z+1/2'

loop_
_atom_site_label
_atom_site_type_symbol
_atom_site_symmetry_multiplicity
_atom_site_Wyckoff_symbol
_atom_site_fract_x
_atom_site_fract_y
_atom_site_fract_z
_atom_site_occupancy
_atom_site_attached_hydrogens
_atom_site_B_iso_or_equiv
Li1 Li1+ 2 a 0 0 0.5139 1. 0 0
O1 O0.333+ 2 a 0 0 0.0221 1. 0 0
O2 O0.333+ 4 d 0 0.2303 0.8721 1. 0 0

loop_
_atom_type_symbol
_atom_type_oxidation_number
Li1+ 1
O0.333+ -0.333
